data_7007068
loop_
_publ_author_name
'Kilian, Petr'
'Slawin, Alexandra M. Z.'
'Woollins, J. Derek'

_publ_section_title
;
 Preparation and structures of 1,2-dihydro-1,2-diphosphaacenaphthylenes
 and rigid backbone stabilized triphosphenium cation.
;
_journal_issue 18
_journal_name_full 'Dalton transactions (Cambridge, England : 2003)'
_journal_page_first 2175
_journal_page_last 2183
_journal_paper_doi 10.1039/b517071k
_journal_year 2006
_chemical_formula_moiety 'C14 H18 I2 N2 P2'
_chemical_formula_sum 'C14 H18 I2 N2 P2'
_chemical_formula_weight 530.04
_chemical_name_systematic
;
?
;
_space_group_IT_number 4
_symmetry_cell_setting monoclinic
_symmetry_space_group_name_Hall 'P 2yb'
_symmetry_space_group_name_H-M 'P 1 21 1'
_atom_sites_solution_hydrogens geom
_atom_sites_solution_primary direct
_atom_sites_solution_secondary difmap
_audit_creation_method SHELXL-97
_cell_angle_alpha 90.00
_cell_angle_beta 103.131(9)
_cell_angle_gamma 90.00
_cell_formula_units_Z 2
_cell_length_a 7.532(3)
_cell_length_b 9.024(2)
_cell_length_c 13.837(4)
_cell_measurement_reflns_used 3109
_cell_measurement_temperature 93(2)
_cell_measurement_theta_max 25.3491
_cell_measurement_theta_min 2.2578
_cell_volume 915.9(5)
_computing_cell_refinement 'CrystalClear (Rigaku Corp., 2004)'
_computing_data_collection 'CrystalClear (Rigaku Corp., 2004)'
_computing_data_reduction 'CrystalClear (Rigaku Corp., 2004)'
_computing_molecular_graphics 'Bruker SHELXTL'
_computing_publication_material 'Bruker SHELXTL'
_computing_structure_refinement 'SHELXL-97 (Sheldrick, 1997)'
_computing_structure_solution 'SHELXS-97 (Sheldrick, 1990)'
_diffrn_ambient_temperature 93(2)
_diffrn_detector_area_resol_mean 0.83
_diffrn_measured_fraction_theta_full 0.981
_diffrn_measured_fraction_theta_max 0.981
_diffrn_measurement_device_type CCD
_diffrn_measurement_method dtprofit.ref
_diffrn_radiation_monochromator confocal
_diffrn_radiation_source 'rotating anode'
_diffrn_radiation_type MoK\a
_diffrn_radiation_wavelength 0.71073
_diffrn_reflns_av_R_equivalents 0.0240
_diffrn_reflns_av_sigmaI/netI 0.0392
_diffrn_reflns_limit_h_max 7
_diffrn_reflns_limit_h_min -9
_diffrn_reflns_limit_k_max 10
_diffrn_reflns_limit_k_min -10
_diffrn_reflns_limit_l_max 16
_diffrn_reflns_limit_l_min -14
_diffrn_reflns_number 5726
_diffrn_reflns_theta_full 25.35
_diffrn_reflns_theta_max 25.35
_diffrn_reflns_theta_min 2.78
_exptl_absorpt_coefficient_mu 3.601
_exptl_absorpt_correction_T_max 1.0000
_exptl_absorpt_correction_T_min 0.5980
_exptl_absorpt_correction_type multi-scan
_exptl_crystal_colour yellow
_exptl_crystal_density_diffrn 1.922
_exptl_crystal_density_method 'not measured'
_exptl_crystal_description Platelet
_exptl_crystal_F_000 504
_exptl_crystal_size_max 0.1800
_exptl_crystal_size_mid 0.1000
_exptl_crystal_size_min 0.0600
_refine_diff_density_max 0.702
_refine_diff_density_min -0.708
_refine_diff_density_rms 0.086
_refine_ls_abs_structure_details 'Flack H D (1983), Acta Cryst. A39, 876-881'
_refine_ls_abs_structure_Flack -0.02(3)
_refine_ls_extinction_method none
_refine_ls_goodness_of_fit_ref 1.086
_refine_ls_hydrogen_treatment constr
_refine_ls_matrix_type full
_refine_ls_number_parameters 186
_refine_ls_number_reflns 2953
_refine_ls_number_restraints 1
_refine_ls_restrained_S_all 1.086
_refine_ls_R_factor_all 0.0424
_refine_ls_R_factor_gt 0.0317
_refine_ls_shift/su_max 0.006
_refine_ls_shift/su_mean 0.001
_refine_ls_structure_factor_coef Fsqd
_refine_ls_weighting_details 'calc w=1/[\s^2^(Fo^2^)+(0.0305P)^2^+0.0000P] where P=(Fo^2^+2Fc^2^)/3'
_refine_ls_weighting_scheme calc
_refine_ls_wR_factor_gt 0.0650
_refine_ls_wR_factor_ref 0.0719
_reflns_number_gt 2445
_reflns_number_total 2953
_reflns_threshold_expression >2sigma(I)
_cod_data_source_file b517071k.txt
_cod_data_source_block 7
_cod_depositor_comments
;
The following automatic conversions were performed:
'_symmetry_cell_setting' value 'Monoclinic' changed to 'monoclinic'
according to '/home/saulius/struct/CIF-dictionaries/cif_core.dic'
dictionary named 'cif_core.dic' version 2.4.1 from 2010-06-29.

Automatic conversion script
Id: cif_fix_enum 1527 2010-12-29 10:47:43Z saulius 
;
_cod_original_cell_volume 916.0(5)
_cod_original_sg_symbol_H-M P2(1)
_cod_database_code 7007068

loop_
_symmetry_equiv_pos_as_xyz
'x, y, z'
'-x, y+1/2, -z'

loop_
_atom_site_label
_atom_site_type_symbol
_atom_site_fract_x
_atom_site_fract_y
_atom_site_fract_z
_atom_site_U_iso_or_equiv
_atom_site_adp_type
_atom_site_occupancy
_atom_site_symmetry_multiplicity
_atom_site_calc_flag
_atom_site_refinement_flags
_atom_site_disorder_assembly
_atom_site_disorder_group
I1 I -0.25094(7) -0.88983(5) -0.29642(3) 0.06460(16) Uani 1 1 d . . .
I2 I 0.63142(8) -0.60305(6) 0.30481(4) 0.07763(19) Uani 1 1 d . . .
P1 P 0.0135(3) -0.72551(18) -0.30091(13) 0.0501(4) Uani 1 1 d . . .
C1 C 0.1262(9) -0.6920(8) -0.1723(5) 0.0518(17) Uani 1 1 d . . .
C2 C 0.2435(10) -0.7920(10) -0.1154(6) 0.075(2) Uani 1 1 d . . .
H2A H 0.2582 -0.8882 -0.1402 0.091 Uiso 1 1 calc R . .
C3 C 0.3426(11) -0.7499(15) -0.0189(7) 0.087(3) Uani 1 1 d . . .
H3A H 0.4187 -0.8210 0.0210 0.105 Uiso 1 1 calc R . .
C4 C 0.3321(11) -0.6139(15) 0.0173(6) 0.088(3) Uani 1 1 d . . .
H4A H 0.4039 -0.5892 0.0810 0.105 Uiso 1 1 calc R . .
C5 C 0.2166(10) -0.5074(11) -0.0375(5) 0.067(2) Uani 1 1 d . . .
C6 C 0.2010(12) -0.3607(13) -0.0037(6) 0.084(3) Uani 1 1 d . . .
H6A H 0.2708 -0.3318 0.0596 0.101 Uiso 1 1 calc R . .
C7 C 0.0885(14) -0.2611(12) -0.0598(7) 0.086(3) Uani 1 1 d . . .
H7A H 0.0832 -0.1627 -0.0362 0.103 Uiso 1 1 calc R . .
C8 C -0.0214(11) -0.3013(9) -0.1535(6) 0.067(2) Uani 1 1 d . . .
H8A H -0.1013 -0.2315 -0.1925 0.080 Uiso 1 1 calc R . .
C9 C -0.0098(9) -0.4434(7) -0.1866(5) 0.0499(16) Uani 1 1 d . . .
C10 C 0.1101(9) -0.5489(8) -0.1327(4) 0.0491(16) Uani 1 1 d . . .
P9 P -0.1351(2) -0.51195(17) -0.30345(11) 0.0382(4) Uani 1 1 d . . .
N1 N -0.3495(7) -0.5080(6) -0.3027(4) 0.0460(12) Uani 1 1 d . . .
C11 C -0.4192(11) -0.5186(10) -0.2125(6) 0.072(2) Uani 1 1 d . . .
H11A H -0.5021 -0.4356 -0.2101 0.109 Uiso 1 1 calc R . .
H11B H -0.3171 -0.5149 -0.1542 0.109 Uiso 1 1 calc R . .
H11C H -0.4850 -0.6123 -0.2127 0.109 Uiso 1 1 calc R . .
C12 C -0.4867(11) -0.5341(11) -0.3942(7) 0.085(3) Uani 1 1 d . . .
H12A H -0.5535 -0.6254 -0.3877 0.128 Uiso 1 1 calc R . .
H12B H -0.4268 -0.5439 -0.4498 0.128 Uiso 1 1 calc R . .
H12C H -0.5720 -0.4505 -0.4065 0.128 Uiso 1 1 calc R . .
N2 N -0.1156(7) -0.4212(6) -0.4013(4) 0.0512(15) Uani 1 1 d . . .
C13 C 0.0213(11) -0.4494(8) -0.4576(5) 0.064(2) Uani 1 1 d . . .
H13A H -0.0381 -0.4612 -0.5279 0.096 Uiso 1 1 calc R . .
H13B H 0.0879 -0.5402 -0.4332 0.096 Uiso 1 1 calc R . .
H13C H 0.1065 -0.3659 -0.4497 0.096 Uiso 1 1 calc R . .
C14 C -0.2007(14) -0.2735(10) -0.4247(8) 0.105(4) Uani 1 1 d . . .
H14A H -0.1066 -0.1966 -0.4091 0.158 Uiso 1 1 calc R . .
H14B H -0.2914 -0.2573 -0.3850 0.158 Uiso 1 1 calc R . .
H14C H -0.2603 -0.2688 -0.4953 0.158 Uiso 1 1 calc R . .

loop_
_atom_site_aniso_label
_atom_site_aniso_U_11
_atom_site_aniso_U_22
_atom_site_aniso_U_33
_atom_site_aniso_U_23
_atom_site_aniso_U_13
_atom_site_aniso_U_12
I1 0.0932(4) 0.0387(2) 0.0614(3) -0.0034(2) 0.0167(2) -0.0057(2)
I2 0.0745(4) 0.0748(3) 0.0786(4) 0.0049(3) 0.0070(3) 0.0052(3)
P1 0.0641(12) 0.0406(8) 0.0474(9) 0.0010(8) 0.0163(9) 0.0093(8)
C1 0.043(4) 0.065(5) 0.046(4) 0.009(3) 0.008(3) 0.008(3)
C2 0.063(5) 0.088(6) 0.081(6) 0.041(5) 0.029(5) 0.022(4)
C3 0.047(5) 0.154(10) 0.060(6) 0.052(6) 0.010(4) 0.028(6)
C4 0.049(5) 0.164(10) 0.050(5) 0.015(6) 0.009(4) -0.003(7)
C5 0.040(4) 0.120(7) 0.042(4) 0.007(4) 0.010(3) -0.008(4)
C6 0.056(5) 0.142(10) 0.053(5) -0.044(6) 0.012(4) -0.034(6)
C7 0.084(7) 0.096(7) 0.082(6) -0.050(6) 0.026(6) -0.028(5)
C8 0.067(5) 0.062(5) 0.070(5) -0.024(4) 0.013(4) -0.005(4)
C9 0.044(4) 0.061(4) 0.047(4) -0.009(3) 0.013(3) -0.001(3)
C10 0.036(4) 0.075(5) 0.034(3) -0.002(3) 0.005(3) -0.006(3)
P9 0.0404(10) 0.0363(8) 0.0365(8) -0.0016(6) 0.0057(7) 0.0020(6)
N1 0.035(3) 0.051(3) 0.054(3) 0.001(3) 0.013(3) 0.005(2)
C11 0.067(5) 0.075(5) 0.086(6) -0.006(4) 0.038(5) -0.009(4)
C12 0.047(5) 0.108(7) 0.092(6) -0.005(5) -0.004(5) -0.002(5)
N2 0.054(3) 0.059(4) 0.044(3) 0.015(2) 0.017(2) 0.012(3)
C13 0.074(5) 0.067(4) 0.059(4) 0.016(4) 0.032(4) 0.002(4)
C14 0.125(8) 0.070(6) 0.141(9) 0.059(6) 0.075(7) 0.056(6)

loop_
_atom_type_symbol
_atom_type_description
_atom_type_scat_dispersion_real
_atom_type_scat_dispersion_imag
_atom_type_scat_source
C C 0.0033 0.0016 'International Tables Vol C Tables 4.2.6.8 and 6.1.1.4'
H H 0.0000 0.0000 'International Tables Vol C Tables 4.2.6.8 and 6.1.1.4'
N N 0.0061 0.0033 'International Tables Vol C Tables 4.2.6.8 and 6.1.1.4'
P P 0.1023 0.0942 'International Tables Vol C Tables 4.2.6.8 and 6.1.1.4'
I I -0.4742 1.8119 'International Tables Vol C Tables 4.2.6.8 and 6.1.1.4'

loop_
_geom_angle_atom_site_label_1
_geom_angle_atom_site_label_2
_geom_angle_atom_site_label_3
_geom_angle
_geom_angle_site_symmetry_1
_geom_angle_site_symmetry_3
_geom_angle_publ_flag
C1 P1 P9 89.6(2) . . ?
C1 P1 I1 105.9(2) . . ?
P9 P1 I1 96.53(8) . . ?
C2 C1 C10 118.4(7) . . ?
C2 C1 P1 123.2(6) . . ?
C10 C1 P1 118.0(5) . . ?
C1 C2 C3 119.5(9) . . ?
C1 C2 H2A 120.3 . . ?
C3 C2 H2A 120.3 . . ?
C4 C3 C2 122.3(8) . . ?
C4 C3 H3A 118.9 . . ?
C2 C3 H3A 118.9 . . ?
C3 C4 C5 120.7(9) . . ?
C3 C4 H4A 119.6 . . ?
C5 C4 H4A 119.6 . . ?
C4 C5 C6 123.4(8) . . ?
C4 C5 C10 118.0(9) . . ?
C6 C5 C10 118.6(8) . . ?
C7 C6 C5 121.3(7) . . ?
C7 C6 H6A 119.4 . . ?
C5 C6 H6A 119.4 . . ?
C6 C7 C8 120.9(8) . . ?
C6 C7 H7A 119.5 . . ?
C8 C7 H7A 119.5 . . ?
C9 C8 C7 118.5(9) . . ?
C9 C8 H8A 120.8 . . ?
C7 C8 H8A 120.8 . . ?
C8 C9 C10 122.6(7) . . ?
C8 C9 P9 124.4(6) . . ?
C10 C9 P9 112.9(5) . . ?
C9 C10 C1 120.9(6) . . ?
C9 C10 C5 118.1(7) . . ?
C1 C10 C5 121.0(7) . . ?
N1 P9 N2 105.9(3) . . ?
N1 P9 C9 108.0(3) . . ?
N2 P9 C9 116.9(3) . . ?
N1 P9 P1 121.2(2) . . ?
N2 P9 P1 108.1(2) . . ?
C9 P9 P1 97.2(2) . . ?
C12 N1 C11 114.1(6) . . ?
C12 N1 P9 120.1(5) . . ?
C11 N1 P9 123.8(5) . . ?
N1 C11 H11A 109.5 . . ?
N1 C11 H11B 109.5 . . ?
H11A C11 H11B 109.5 . . ?
N1 C11 H11C 109.5 . . ?
H11A C11 H11C 109.5 . . ?
H11B C11 H11C 109.5 . . ?
N1 C12 H12A 109.5 . . ?
N1 C12 H12B 109.5 . . ?
H12A C12 H12B 109.5 . . ?
N1 C12 H12C 109.5 . . ?
H12A C12 H12C 109.5 . . ?
H12B C12 H12C 109.5 . . ?
C13 N2 C14 111.5(6) . . ?
C13 N2 P9 124.9(4) . . ?
C14 N2 P9 121.4(5) . . ?
N2 C13 H13A 109.5 . . ?
N2 C13 H13B 109.5 . . ?
H13A C13 H13B 109.5 . . ?
N2 C13 H13C 109.5 . . ?
H13A C13 H13C 109.5 . . ?
H13B C13 H13C 109.5 . . ?
N2 C14 H14A 109.5 . . ?
N2 C14 H14B 109.5 . . ?
H14A C14 H14B 109.5 . . ?
N2 C14 H14C 109.5 . . ?
H14A C14 H14C 109.5 . . ?
H14B C14 H14C 109.5 . . ?

loop_
_geom_bond_atom_site_label_1
_geom_bond_atom_site_label_2
_geom_bond_distance
_geom_bond_site_symmetry_2
_geom_bond_publ_flag
I1 P1 2.495(2) . ?
P1 C1 1.814(7) . ?
P1 P9 2.225(2) . ?
C1 C2 1.378(9) . ?
C1 C10 1.419(10) . ?
C2 C3 1.425(13) . ?
C2 H2A 0.9500 . ?
C3 C4 1.335(15) . ?
C3 H3A 0.9500 . ?
C4 C5 1.399(13) . ?
C4 H4A 0.9500 . ?
C5 C6 1.418(14) . ?
C5 C10 1.428(10) . ?
C6 C7 1.353(13) . ?
C6 H6A 0.9500 . ?
C7 C8 1.418(12) . ?
C7 H7A 0.9500 . ?
C8 C9 1.371(9) . ?
C8 H8A 0.9500 . ?
C9 C10 1.404(9) . ?
C9 P9 1.787(7) . ?
P9 N1 1.617(5) . ?
P9 N2 1.617(5) . ?
N1 C12 1.460(10) . ?
N1 C11 1.463(9) . ?
C11 H11A 0.9800 . ?
C11 H11B 0.9800 . ?
C11 H11C 0.9800 . ?
C12 H12A 0.9800 . ?
C12 H12B 0.9800 . ?
C12 H12C 0.9800 . ?
N2 C13 1.449(8) . ?
N2 C14 1.482(9) . ?
C13 H13A 0.9800 . ?
C13 H13B 0.9800 . ?
C13 H13C 0.9800 . ?
C14 H14A 0.9800 . ?
C14 H14B 0.9800 . ?
C14 H14C 0.9800 . ?

loop_
_geom_torsion_atom_site_label_1
_geom_torsion_atom_site_label_2
_geom_torsion_atom_site_label_3
_geom_torsion_atom_site_label_4
_geom_torsion
_geom_torsion_site_symmetry_1
_geom_torsion_site_symmetry_2
_geom_torsion_site_symmetry_3
_geom_torsion_site_symmetry_4
_geom_torsion_publ_flag
P9 P1 C1 C2 176.5(6) . . . . ?
I1 P1 C1 C2 79.9(6) . . . . ?
P9 P1 C1 C10 -11.4(5) . . . . ?
I1 P1 C1 C10 -108.1(5) . . . . ?
C10 C1 C2 C3 0.7(10) . . . . ?
P1 C1 C2 C3 172.7(6) . . . . ?
C1 C2 C3 C4 -2.9(12) . . . . ?
C2 C3 C4 C5 2.4(13) . . . . ?
C3 C4 C5 C6 -179.2(8) . . . . ?
C3 C4 C5 C10 0.3(11) . . . . ?
C4 C5 C6 C7 179.3(8) . . . . ?
C10 C5 C6 C7 -0.2(12) . . . . ?
C5 C6 C7 C8 1.7(13) . . . . ?
C6 C7 C8 C9 -0.8(13) . . . . ?
C7 C8 C9 C10 -1.8(11) . . . . ?
C7 C8 C9 P9 -178.8(6) . . . . ?
C8 C9 C10 C1 -176.0(6) . . . . ?
P9 C9 C10 C1 1.3(8) . . . . ?
C8 C9 C10 C5 3.3(10) . . . . ?
P9 C9 C10 C5 -179.4(5) . . . . ?
C2 C1 C10 C9 -178.8(6) . . . . ?
P1 C1 C10 C9 8.8(8) . . . . ?
C2 C1 C10 C5 1.9(9) . . . . ?
P1 C1 C10 C5 -170.5(5) . . . . ?
C4 C5 C10 C9 178.2(6) . . . . ?
C6 C5 C10 C9 -2.2(10) . . . . ?
C4 C5 C10 C1 -2.5(10) . . . . ?
C6 C5 C10 C1 177.1(6) . . . . ?
C8 C9 P9 N1 -64.5(7) . . . . ?
C10 C9 P9 N1 118.2(5) . . . . ?
C8 C9 P9 N2 54.7(7) . . . . ?
C10 C9 P9 N2 -122.6(5) . . . . ?
C8 C9 P9 P1 169.3(6) . . . . ?
C10 C9 P9 P1 -8.0(5) . . . . ?
C1 P1 P9 N1 -106.3(3) . . . . ?
I1 P1 P9 N1 -0.4(2) . . . . ?
C1 P1 P9 N2 131.3(3) . . . . ?
I1 P1 P9 N2 -122.8(2) . . . . ?
C1 P1 P9 C9 9.9(3) . . . . ?
I1 P1 P9 C9 115.8(2) . . . . ?
N2 P9 N1 C12 43.7(6) . . . . ?
C9 P9 N1 C12 169.7(6) . . . . ?
P1 P9 N1 C12 -79.7(6) . . . . ?
N2 P9 N1 C11 -153.1(6) . . . . ?
C9 P9 N1 C11 -27.2(6) . . . . ?
P1 P9 N1 C11 83.4(6) . . . . ?
N1 P9 N2 C13 -150.1(6) . . . . ?
C9 P9 N2 C13 89.6(6) . . . . ?
P1 P9 N2 C13 -18.7(6) . . . . ?
N1 P9 N2 C14 48.5(8) . . . . ?
C9 P9 N2 C14 -71.9(8) . . . . ?
P1 P9 N2 C14 179.8(7) . . . . ?

loop_
_cod_related_entry_id
_cod_related_entry_database
_cod_related_entry_code
1 ChemSpider 21144572
